data_7030943
loop_
_publ_author_name
'Armstrong, David R.'
'Emerson, Helena S.'
'Hern\'an-G\'omez, Alberto'
'Kennedy, Alan R.'
'Hevia, Eva'

_publ_section_title
;
 New supramolecular assemblies in heterobimetallic chemistry: synthesis of
 a homologous series of unsolvated alkali-metal zincates.
;
_journal_issue 38
_journal_name_full 'Dalton transactions (Cambridge, England : 2003)'
_journal_page_first 14229
_journal_page_last 14238
_journal_paper_doi 10.1039/c4dt01131g
_journal_volume 43
_journal_year 2014
_chemical_compound_source 'synthesis as described'
_chemical_formula_moiety 'C12 H33 K1 Si3 Zn1'
_chemical_formula_sum 'C12 H33 K Si3 Zn'
_chemical_formula_weight 366.12
_chemical_name_systematic
;
 ?
;
_space_group_crystal_system monoclinic
_space_group_IT_number 14
_space_group_name_Hall '-P 2ybc'
_space_group_name_H-M_alt 'P 1 21/c 1'
_symmetry_space_group_name_Hall '-P 2ybc'
_symmetry_space_group_name_H-M 'P 1 21/c 1'
_atom_sites_solution_hydrogens geom
_atom_sites_solution_primary direct
_atom_sites_solution_secondary difmap
_audit_conform_dict_location ftp://ftp.iucr.org/pub/cif_core.dic
_audit_conform_dict_name cif_core.dic
_audit_conform_dict_version 2.4
_audit_creation_date 2012-08-15T14:58:52-00:00
_audit_creation_method 'WinGX routine CIF_UPDATE'
_cell_angle_alpha 90
_cell_angle_beta 115.011(11)
_cell_angle_gamma 90
_cell_formula_units_Z 4
_cell_length_a 11.0083(11)
_cell_length_b 18.6159(10)
_cell_length_c 11.2426(10)
_cell_measurement_reflns_used 5665
_cell_measurement_temperature 123(2)
_cell_measurement_theta_max 29.8507
_cell_measurement_theta_min 2.9583
_cell_measurement_wavelength 0.71073
_cell_volume 2087.9(4)
_computing_cell_refinement
;
        CrysAlisPro, Oxford Diffraction Ltd.,
        Version 1.171.34.40 (release 27-08-2010 CrysAlis171 .NET)
        (compiled Aug 27 2010,11:50:40)
;
_computing_data_collection
;
        CrysAlisPro, Oxford Diffraction Ltd.,
        Version 1.171.34.40 (release 27-08-2010 CrysAlis171 .NET)
        (compiled Aug 27 2010,11:50:40)
;
_computing_data_reduction
;
        CrysAlisPro, Oxford Diffraction Ltd.,
        Version 1.171.34.40 (release 27-08-2010 CrysAlis171 .NET)
        (compiled Aug 27 2010,11:50:40)
;
_computing_molecular_graphics 'Ortep-3 for Windows (Farrugia, 1997)'
_computing_publication_material 'WinGX publication routines (Farrugia, 1999)'
_computing_structure_refinement 'SHELXL-97 (Sheldrick, 2008)'
_computing_structure_solution 'SHELXS-97 (Sheldrick, 2008)'
_diffrn_ambient_temperature 123(2)
_diffrn_detector_area_resol_mean 16.0727
_diffrn_measured_fraction_theta_full 0.998
_diffrn_measured_fraction_theta_max 0.912
_diffrn_measurement_device_type 'Xcalibur, Eos'
_diffrn_measurement_method '\w scans'
_diffrn_orient_matrix_UB_11 0.0254465
_diffrn_orient_matrix_UB_12 0.0100112
_diffrn_orient_matrix_UB_13 0.067073
_diffrn_orient_matrix_UB_21 0.0659243
_diffrn_orient_matrix_UB_22 -0.0080935
_diffrn_orient_matrix_UB_23 0.0079158
_diffrn_orient_matrix_UB_31 0.0078326
_diffrn_orient_matrix_UB_32 0.0358581
_diffrn_orient_matrix_UB_33 -0.0169884
_diffrn_radiation_monochromator graphite
_diffrn_radiation_probe x-ray
_diffrn_radiation_source 'Enhance (Mo) X-ray Source'
_diffrn_radiation_type MoK\a
_diffrn_radiation_wavelength 0.71073
_diffrn_reflns_av_R_equivalents 0.0664
_diffrn_reflns_av_unetI/netI 0.0764
_diffrn_reflns_limit_h_max 14
_diffrn_reflns_limit_h_min -15
_diffrn_reflns_limit_k_max 24
_diffrn_reflns_limit_k_min -25
_diffrn_reflns_limit_l_max 15
_diffrn_reflns_limit_l_min -15
_diffrn_reflns_number 21930
_diffrn_reflns_theta_full 27
_diffrn_reflns_theta_max 29.92
_diffrn_reflns_theta_min 2.96
_exptl_absorpt_coefficient_mu 1.532
_exptl_absorpt_correction_T_max 1
_exptl_absorpt_correction_T_min 0.67258
_exptl_absorpt_correction_type multi-scan
_exptl_absorpt_process_details
;
        CrysAlisPro, Oxford Diffraction Ltd.,
        Version 1.171.34.40 (release 27-08-2010 CrysAlis171 .NET)
        (compiled Aug 27 2010,11:50:40)
        Empirical absorption correction using spherical harmonics,
 implemented in SCALE3 ABSPACK scaling algorithm.
;
_exptl_crystal_colour colourless
_exptl_crystal_density_diffrn 1.165
_exptl_crystal_density_method 'not measured'
_exptl_crystal_description Plate
_exptl_crystal_F_000 784
_exptl_crystal_size_max 0.4
_exptl_crystal_size_mid 0.3
_exptl_crystal_size_min 0.05
_refine_diff_density_max 1.244
_refine_diff_density_min -0.363
_refine_diff_density_rms 0.099
_refine_ls_extinction_method none
_refine_ls_goodness_of_fit_ref 0.998
_refine_ls_hydrogen_treatment mixed
_refine_ls_matrix_type full
_refine_ls_number_parameters 196
_refine_ls_number_reflns 5515
_refine_ls_number_restraints 0
_refine_ls_restrained_S_all 0.998
_refine_ls_R_factor_all 0.1115
_refine_ls_R_factor_gt 0.0512
_refine_ls_shift/su_max 0.001
_refine_ls_shift/su_mean 0
_refine_ls_structure_factor_coef Fsqd
_refine_ls_weighting_details 'calc w=1/[\s^2^(Fo^2^)+(0.0575P)^2^+0.0000P] where P=(Fo^2^+2Fc^2^)/3'
_refine_ls_weighting_scheme calc
_refine_ls_wR_factor_gt 0.1062
_refine_ls_wR_factor_ref 0.1287
_reflns_number_gt 3182
_reflns_number_total 5515
_reflns_threshold_expression >2\s(I)
_cod_data_source_file c4dt01131g2.cif
_cod_data_source_block kznr3
_cod_depositor_comments 'Adding full bibliography for 7030941--7030945.cif.'
_cod_original_cell_volume 2087.9(3)
_cod_original_formula_sum 'C12 H33 K1 Si3 Zn1'
_cod_database_code 7030943

loop_
_space_group_symop_operation_xyz
'x, y, z'
'-x, y+1/2, -z+1/2'
'-x, -y, -z'
'x, -y-1/2, z-1/2'

loop_
_atom_site_label
_atom_site_type_symbol
_atom_site_fract_x
_atom_site_fract_y
_atom_site_fract_z
_atom_site_U_iso_or_equiv
_atom_site_adp_type
_atom_site_occupancy
_atom_site_symmetry_multiplicity
_atom_site_calc_flag
_atom_site_refinement_flags
Zn1 Zn 0.41869(4) 0.37489(2) 0.85429(4) 0.02403(13) Uani 1 1 d .
K1 K 0.42916(9) 0.62388(4) 0.69125(8) 0.0349(2) Uani 1 1 d .
Si1 Si 0.29013(10) 0.43985(5) 0.56019(9) 0.0253(2) Uani 1 1 d .
Si2 Si 0.19017(10) 0.37782(5) 0.96901(9) 0.0282(2) Uani 1 1 d .
Si3 Si 0.70004(10) 0.30377(5) 0.93616(9) 0.0243(2) Uani 1 1 d .
C1 C 0.3875(4) 0.46177(16) 0.7337(3) 0.0256(8) Uani 1 1 d .
H1A H 0.3397 0.4994 0.7596 0.031 Uiso 1 1 calc R
H1B H 0.4753 0.4817 0.7456 0.031 Uiso 1 1 calc R
C2 C 0.3989(6) 0.3891(3) 0.4995(5) 0.0518(13) Uani 1 1 d .
C3 C 0.2271(5) 0.5193(2) 0.4475(4) 0.0499(12) Uani 1 1 d .
H3A H 0.1792 0.552 0.4812 0.075 Uiso 1 1 calc R
H3B H 0.1661 0.5028 0.3596 0.075 Uiso 1 1 calc R
H3C H 0.3031 0.5446 0.4429 0.075 Uiso 1 1 calc R
C4 C 0.1389(5) 0.3866(2) 0.5347(5) 0.0526(12) Uani 1 1 d .
H4A H 0.1657 0.3423 0.5863 0.079 Uiso 1 1 calc R
H4B H 0.0905 0.3747 0.4415 0.079 Uiso 1 1 calc R
H4C H 0.0805 0.4148 0.5629 0.079 Uiso 1 1 calc R
C5 C 0.3699(4) 0.37762(18) 1.0104(3) 0.0294(8) Uani 1 1 d .
H5A H 0.411 0.3354 1.0668 0.035 Uiso 1 1 calc R
H5B H 0.4104 0.4212 1.0628 0.035 Uiso 1 1 calc R
C6 C 0.1069(4) 0.3005(2) 0.8567(4) 0.0414(10) Uani 1 1 d .
H6A H 0.1161 0.3065 0.7743 0.062 Uiso 1 1 calc R
H6B H 0.0116 0.2993 0.8383 0.062 Uiso 1 1 calc R
H6C H 0.1495 0.2555 0.8988 0.062 Uiso 1 1 calc R
C7 C 0.1535(4) 0.3694(2) 1.1184(4) 0.0439(10) Uani 1 1 d .
H7A H 0.1957 0.3257 1.167 0.066 Uiso 1 1 calc R
H7B H 0.0563 0.3668 1.0905 0.066 Uiso 1 1 calc R
H7C H 0.1893 0.4114 1.1752 0.066 Uiso 1 1 calc R
C8 C 0.1125(4) 0.46400(19) 0.8849(4) 0.0386(9) Uani 1 1 d .
H8A H 0.1552 0.5045 0.9433 0.058 Uiso 1 1 calc R
H8B H 0.0164 0.4636 0.8632 0.058 Uiso 1 1 calc R
H8C H 0.1252 0.4689 0.8041 0.058 Uiso 1 1 calc R
C9 C 0.5214(3) 0.28425(17) 0.8453(3) 0.0269(8) Uani 1 1 d .
H9A H 0.4957 0.2429 0.8851 0.032 Uiso 1 1 calc R
H9B H 0.5007 0.2724 0.7528 0.032 Uiso 1 1 calc R
C10 C 0.7517(4) 0.36997(19) 0.8414(4) 0.0369(9) Uani 1 1 d .
H10A H 0.7385 0.349 0.7569 0.055 Uiso 1 1 calc R
H10B H 0.8465 0.3821 0.8914 0.055 Uiso 1 1 calc R
H10C H 0.6972 0.4135 0.8264 0.055 Uiso 1 1 calc R
C11 C 0.8201(4) 0.2260(2) 0.9749(4) 0.0345(9) Uani 1 1 d .
C12 C 0.7308(5) 0.3411(2) 1.1010(4) 0.0353(10) Uani 1 1 d .
H2A H 0.348(5) 0.372(2) 0.421(5) 0.068(16) Uiso 1 1 d .
H2B H 0.414(4) 0.345(2) 0.537(4) 0.038(12) Uiso 1 1 d .
H2C H 0.475(6) 0.421(3) 0.509(6) 0.12(3) Uiso 1 1 d .
H11A H 0.914(4) 0.241(2) 1.029(4) 0.046(12) Uiso 1 1 d .
H11B H 0.829(4) 0.1989(19) 0.904(4) 0.036(11) Uiso 1 1 d .
H11C H 0.805(4) 0.192(2) 1.029(4) 0.053(13) Uiso 1 1 d .
H12A H 0.688(4) 0.389(2) 1.091(4) 0.048(12) Uiso 1 1 d .
H12B H 0.705(3) 0.3103(18) 1.143(3) 0.023(10) Uiso 1 1 d .
H12C H 0.825(4) 0.3515(18) 1.152(4) 0.033(11) Uiso 1 1 d .

loop_
_atom_site_aniso_label
_atom_site_aniso_U_11
_atom_site_aniso_U_22
_atom_site_aniso_U_33
_atom_site_aniso_U_23
_atom_site_aniso_U_13
_atom_site_aniso_U_12
Zn1 0.0293(2) 0.01537(19) 0.0261(2) 0.00031(17) 0.01039(18) 0.00070(18)
K1 0.0571(6) 0.0184(4) 0.0282(4) 0.0005(3) 0.0169(4) -0.0041(4)
Si1 0.0300(6) 0.0190(5) 0.0265(5) -0.0006(4) 0.0118(5) 0.0005(4)
Si2 0.0356(6) 0.0247(5) 0.0245(5) -0.0005(4) 0.0130(5) 0.0007(5)
Si3 0.0311(6) 0.0190(5) 0.0244(5) 0.0023(4) 0.0132(5) 0.0024(4)
C1 0.035(2) 0.0172(16) 0.0278(18) -0.0015(14) 0.0166(17) -0.0011(15)
C2 0.054(3) 0.065(4) 0.033(3) -0.011(2) 0.015(3) 0.020(3)
C3 0.068(3) 0.029(2) 0.035(2) 0.0025(18) 0.004(2) -0.002(2)
C4 0.058(3) 0.055(3) 0.050(3) -0.016(2) 0.027(2) -0.021(2)
C5 0.039(2) 0.0189(16) 0.0298(19) 0.0012(16) 0.0146(17) -0.0003(17)
C6 0.046(3) 0.036(2) 0.044(2) -0.0066(19) 0.021(2) -0.010(2)
C7 0.048(3) 0.056(3) 0.032(2) -0.001(2) 0.021(2) -0.003(2)
C8 0.043(2) 0.030(2) 0.042(2) 0.0033(18) 0.017(2) 0.0017(18)
C9 0.037(2) 0.0178(16) 0.0278(19) 0.0034(14) 0.0154(18) 0.0024(15)
C10 0.039(2) 0.034(2) 0.043(2) 0.0076(19) 0.023(2) 0.0001(19)
C11 0.036(3) 0.033(2) 0.033(2) 0.0012(18) 0.013(2) 0.0060(19)
C12 0.044(3) 0.029(2) 0.033(2) -0.0035(18) 0.017(2) -0.002(2)

loop_
_atom_type_symbol
_atom_type_description
_atom_type_scat_dispersion_real
_atom_type_scat_dispersion_imag
_atom_type_scat_source
Zn Zn 0.2839 1.4301 'International Tables Vol C Tables 4.2.6.8 and 6.1.1.4'
K K 0.2009 0.2494 'International Tables Vol C Tables 4.2.6.8 and 6.1.1.4'
Si Si 0.0817 0.0704 'International Tables Vol C Tables 4.2.6.8 and 6.1.1.4'
C C 0.0033 0.0016 'International Tables Vol C Tables 4.2.6.8 and 6.1.1.4'
H H 0 0 'International Tables Vol C Tables 4.2.6.8 and 6.1.1.4'

loop_
_geom_angle_atom_site_label_1
_geom_angle_atom_site_label_2
_geom_angle_atom_site_label_3
_geom_angle
_geom_angle_site_symmetry_1
_geom_angle_site_symmetry_3
C5 Zn1 C1 121.26(13) . .
C5 Zn1 C9 114.37(13) . .
C1 Zn1 C9 123.92(13) . .
C9 K1 C5 93.80(9) 2_656 3_667
C9 K1 C11 60.39(10) 2_656 2_656
C5 K1 C11 132.02(10) 3_667 2_656
C9 K1 C2 79.04(12) 2_656 3_666
C5 K1 C2 110.04(12) 3_667 3_666
C11 K1 C2 103.94(12) 2_656 3_666
C9 K1 C12 94.27(9) 2_656 3_667
C5 K1 C12 67.56(10) 3_667 3_667
C11 K1 C12 74.50(11) 2_656 3_667
C2 K1 C12 172.85(13) 3_666 3_667
C9 K1 Si3 29.71(7) 2_656 2_656
C5 K1 Si3 113.90(7) 3_667 2_656
C11 K1 Si3 30.73(7) 2_656 2_656
C2 K1 Si3 92.62(10) 3_666 2_656
C12 K1 Si3 82.57(8) 3_667 2_656
C9 K1 Si1 152.42(7) 2_656 .
C5 K1 Si1 113.18(7) 3_667 .
C11 K1 Si1 101.78(8) 2_656 .
C2 K1 Si1 86.08(11) 3_666 .
C12 K1 Si1 101.06(8) 3_667 .
Si3 K1 Si1 130.17(3) 2_656 .
C1 Si1 C4 111.52(18) . .
C1 Si1 C2 109.0(2) . .
C4 Si1 C2 110.3(3) . .
C1 Si1 C3 115.21(16) . .
C4 Si1 C3 105.4(2) . .
C2 Si1 C3 105.2(2) . .
C1 Si1 K1 54.95(10) . .
C4 Si1 K1 137.13(14) . .
C2 Si1 K1 112.6(2) . .
C3 Si1 K1 61.55(13) . .
C5 Si2 C8 110.08(17) . .
C5 Si2 C6 109.70(17) . .
C8 Si2 C6 109.1(2) . .
C5 Si2 C7 112.78(18) . .
C8 Si2 C7 107.18(18) . .
C6 Si2 C7 107.88(18) . .
C9 Si3 C10 109.10(17) . .
C9 Si3 C12 109.22(19) . .
C10 Si3 C12 110.38(19) . .
C9 Si3 C11 117.42(18) . .
C10 Si3 C11 106.62(19) . .
C12 Si3 C11 103.9(2) . .
C9 Si3 K1 56.96(10) . 2_646
C10 Si3 K1 122.60(13) . 2_646
C12 Si3 K1 126.97(14) . 2_646
C11 Si3 K1 60.59(14) . 2_646
Si1 C1 Zn1 112.88(16) . .
Si1 C1 H1A 109 . .
Zn1 C1 H1A 109 . .
Si1 C1 H1B 109 . .
Zn1 C1 H1B 109 . .
H1A C1 H1B 107.8 . .
Si1 C2 K1 151.3(3) . 3_666
Si1 C2 H2A 108(3) . .
K1 C2 H2A 68(3) 3_666 .
Si1 C2 H2B 108(2) . .
K1 C2 H2B 101(2) 3_666 .
H2A C2 H2B 94(4) . .
Si1 C2 H2C 108(3) . .
K1 C2 H2C 56(3) 3_666 .
H2A C2 H2C 118(5) . .
H2B C2 H2C 121(5) . .
Si1 C3 H3A 109.5 . .
Si1 C3 H3B 109.5 . .
H3A C3 H3B 109.5 . .
Si1 C3 H3C 109.5 . .
H3A C3 H3C 109.5 . .
H3B C3 H3C 109.5 . .
Si1 C4 H4A 109.5 . .
Si1 C4 H4B 109.5 . .
H4A C4 H4B 109.5 . .
Si1 C4 H4C 109.5 . .
H4A C4 H4C 109.5 . .
H4B C4 H4C 109.5 . .
Si2 C5 Zn1 115.47(18) . .
Si2 C5 K1 117.96(14) . 3_667
Zn1 C5 K1 126.54(15) . 3_667
Si2 C5 H5A 108.4 . .
Zn1 C5 H5A 108.4 . .
K1 C5 H5A 52 3_667 .
Si2 C5 H5B 108.4 . .
Zn1 C5 H5B 108.4 . .
K1 C5 H5B 55.7 3_667 .
H5A C5 H5B 107.5 . .
Si2 C6 H6A 109.5 . .
Si2 C6 H6B 109.5 . .
H6A C6 H6B 109.5 . .
Si2 C6 H6C 109.5 . .
H6A C6 H6C 109.5 . .
H6B C6 H6C 109.5 . .
Si2 C7 H7A 109.5 . .
Si2 C7 H7B 109.5 . .
H7A C7 H7B 109.5 . .
Si2 C7 H7C 109.5 . .
H7A C7 H7C 109.5 . .
H7B C7 H7C 109.5 . .
Si2 C8 H8A 109.5 . .
Si2 C8 H8B 109.5 . .
H8A C8 H8B 109.5 . .
Si2 C8 H8C 109.5 . .
H8A C8 H8C 109.5 . .
H8B C8 H8C 109.5 . .
Si3 C9 Zn1 107.04(16) . .
Si3 C9 K1 93.33(12) . 2_646
Zn1 C9 K1 158.33(16) . 2_646
Si3 C9 H9A 110.3 . .
Zn1 C9 H9A 110.3 . .
K1 C9 H9A 53.8 2_646 .
Si3 C9 H9B 110.3 . .
Zn1 C9 H9B 110.3 . .
K1 C9 H9B 67.7 2_646 .
H9A C9 H9B 108.6 . .
Si3 C10 H10A 109.5 . .
Si3 C10 H10B 109.5 . .
H10A C10 H10B 109.5 . .
Si3 C10 H10C 109.5 . .
H10A C10 H10C 109.5 . .
H10B C10 H10C 109.5 . .
Si3 C11 K1 88.68(16) . 2_646
Si3 C11 H11A 112(2) . .
K1 C11 H11A 160(2) 2_646 .
Si3 C11 H11B 121(2) . .
K1 C11 H11B 65(2) 2_646 .
H11A C11 H11B 102(3) . .
Si3 C11 H11C 112(2) . .
K1 C11 H11C 69(3) 2_646 .
H11A C11 H11C 103(3) . .
H11B C11 H11C 106(3) . .
Si3 C12 K1 142.3(2) . 3_667
Si3 C12 H12A 110(2) . .
K1 C12 H12A 64(2) 3_667 .
Si3 C12 H12B 109(2) . .
K1 C12 H12B 53(2) 3_667 .
H12A C12 H12B 114(3) . .
Si3 C12 H12C 111(2) . .
K1 C12 H12C 106(2) 3_667 .
H12A C12 H12C 103(3) . .
H12B C12 H12C 109(3) . .

loop_
_geom_bond_atom_site_label_1
_geom_bond_atom_site_label_2
_geom_bond_distance
_geom_bond_site_symmetry_2
Zn1 C5 2.042(3) .
Zn1 C1 2.044(3) .
Zn1 C9 2.057(3) .
K1 C9 3.093(3) 2_656
K1 C5 3.141(4) 3_667
K1 C11 3.209(5) 2_656
K1 C2 3.417(5) 3_666
K1 C12 3.530(4) 3_667
K1 Si3 3.6833(12) 2_656
K1 Si1 3.7872(12) .
Si1 C1 1.831(3) .
Si1 C4 1.853(4) .
Si1 C2 1.866(5) .
Si1 C3 1.879(4) .
Si2 C5 1.831(4) .
Si2 C8 1.875(4) .
Si2 C6 1.878(4) .
Si2 C7 1.893(4) .
Si3 C9 1.829(4) .
Si3 C10 1.868(3) .
Si3 C12 1.871(4) .
Si3 C11 1.882(4) .
Si3 K1 3.6833(12) 2_646
C1 H1A 0.99 .
C1 H1B 0.99 .
C2 K1 3.417(5) 3_666
C2 H2A 0.88(5) .
C2 H2B 0.90(4) .
C2 H2C 1.00(6) .
C3 H3A 0.98 .
C3 H3B 0.98 .
C3 H3C 0.98 .
C4 H4A 0.98 .
C4 H4B 0.98 .
C4 H4C 0.98 .
C5 K1 3.141(4) 3_667
C5 H5A 0.99 .
C5 H5B 0.99 .
C6 H6A 0.98 .
C6 H6B 0.98 .
C6 H6C 0.98 .
C7 H7A 0.98 .
C7 H7B 0.98 .
C7 H7C 0.98 .
C8 H8A 0.98 .
C8 H8B 0.98 .
C8 H8C 0.98 .
C9 K1 3.093(3) 2_646
C9 H9A 0.99 .
C9 H9B 0.99 .
C10 H10A 0.98 .
C10 H10B 0.98 .
C10 H10C 0.98 .
C11 K1 3.209(5) 2_646
C11 H11A 0.99(4) .
C11 H11B 0.98(4) .
C11 H11C 0.94(4) .
C12 K1 3.530(4) 3_667
C12 H12A 0.99(4) .
C12 H12B 0.86(3) .
C12 H12C 0.97(4) .

loop_
_geom_torsion_atom_site_label_1
_geom_torsion_atom_site_label_2
_geom_torsion_atom_site_label_3
_geom_torsion_atom_site_label_4
_geom_torsion
_geom_torsion_site_symmetry_1
_geom_torsion_site_symmetry_4
C9 K1 Si1 C1 177.7(2) 2_656 .
C5 K1 Si1 C1 10.41(15) 3_667 .
C11 K1 Si1 C1 -136.01(16) 2_656 .
C2 K1 Si1 C1 120.55(16) 3_666 .
C12 K1 Si1 C1 -59.75(15) 3_667 .
Si3 K1 Si1 C1 -149.32(14) 2_656 .
C9 K1 Si1 C4 -97.9(3) 2_656 .
C5 K1 Si1 C4 94.8(2) 3_667 .
C11 K1 Si1 C4 -51.6(2) 2_656 .
C2 K1 Si1 C4 -155.0(2) 3_666 .
C12 K1 Si1 C4 24.7(2) 3_667 .
Si3 K1 Si1 C4 -64.9(2) 2_656 .
C9 K1 Si1 C2 79.7(2) 2_656 .
C5 K1 Si1 C2 -87.6(2) 3_667 .
C11 K1 Si1 C2 126.0(2) 2_656 .
C2 K1 Si1 C2 22.6(3) 3_666 .
C12 K1 Si1 C2 -157.7(2) 3_667 .
Si3 K1 Si1 C2 112.70(19) 2_656 .
C9 K1 Si1 C3 -15.9(2) 2_656 .
C5 K1 Si1 C3 176.78(18) 3_667 .
C11 K1 Si1 C3 30.36(18) 2_656 .
C2 K1 Si1 C3 -73.08(19) 3_666 .
C12 K1 Si1 C3 106.62(18) 3_667 .
Si3 K1 Si1 C3 17.04(17) 2_656 .
C4 Si1 C1 Zn1 47.8(2) . .
C2 Si1 C1 Zn1 -74.1(3) . .
C3 Si1 C1 Zn1 167.89(19) . .
K1 Si1 C1 Zn1 -178.9(2) . .
C5 Zn1 C1 Si1 -126.78(18) . .
C9 Zn1 C1 Si1 61.4(2) . .
C1 Si1 C2 K1 -111.9(5) . 3_666
C4 Si1 C2 K1 125.4(6) . 3_666
C3 Si1 C2 K1 12.2(6) . 3_666
K1 Si1 C2 K1 -52.8(6) . 3_666
C8 Si2 C5 Zn1 -67.1(2) . .
C6 Si2 C5 Zn1 53.0(2) . .
C7 Si2 C5 Zn1 173.28(18) . .
C8 Si2 C5 K1 114.98(17) . 3_667
C6 Si2 C5 K1 -124.94(17) . 3_667
C7 Si2 C5 K1 -4.7(2) . 3_667
C1 Zn1 C5 Si2 70.8(2) . .
C9 Zn1 C5 Si2 -116.66(18) . .
C1 Zn1 C5 K1 -111.45(18) . 3_667
C9 Zn1 C5 K1 61.1(2) . 3_667
C10 Si3 C9 Zn1 -70.42(19) . .
C12 Si3 C9 Zn1 50.3(2) . .
C11 Si3 C9 Zn1 168.21(17) . .
K1 Si3 C9 Zn1 172.51(19) 2_646 .
C10 Si3 C9 K1 117.07(14) . 2_646
C12 Si3 C9 K1 -122.21(16) . 2_646
C11 Si3 C9 K1 -4.3(2) . 2_646
C5 Zn1 C9 Si3 -90.33(18) . .
C1 Zn1 C9 Si3 81.98(19) . .
C5 Zn1 C9 K1 69.0(4) . 2_646
C1 Zn1 C9 K1 -118.7(4) . 2_646
C9 Si3 C11 K1 4.14(19) . 2_646
C10 Si3 C11 K1 -118.51(15) . 2_646
C12 Si3 C11 K1 124.85(16) . 2_646
C9 Si3 C12 K1 6.1(4) . 3_667
C10 Si3 C12 K1 126.0(3) . 3_667
C11 Si3 C12 K1 -120.0(3) . 3_667
K1 Si3 C12 K1 -56.5(4) 2_646 3_667
